data_4073332
loop_
_publ_author_name
'Choukroun, Robert'
'Lorber, Christian'
'Vendier, Laure'

_publ_section_title
;
 CC and CN Coupling of Nitriles Mediated by B(C6F5)3and Cp2ZrPh2
;
_journal_issue 15
_journal_name_full Organometallics
_journal_page_first 3784
_journal_paper_doi 10.1021/om700261m
_journal_volume 26
_journal_year 2007
_chemical_compound_source 'synthesis as described'
_chemical_formula_moiety 'C48 H36 F6 N2 Zr2'
_chemical_formula_sum 'C48 H36 F6 N2 Zr2'
_chemical_formula_weight 937.23
_chemical_name_systematic
;
 ?
;
_space_group_IT_number 15
_symmetry_cell_setting monoclinic
_symmetry_Int_Tables_number 15
_symmetry_space_group_name_Hall '-C 2yc'
_symmetry_space_group_name_H-M 'C 1 2/c 1'
_atom_sites_solution_hydrogens geom
_atom_sites_solution_primary direct
_atom_sites_solution_secondary difmap
_cell_angle_alpha 90
_cell_angle_beta 103.10(3)
_cell_angle_gamma 90
_cell_formula_units_Z 4
_cell_length_a 27.057(5)
_cell_length_b 9.938(2)
_cell_length_c 16.465(3)
_cell_measurement_reflns_used 8000
_cell_measurement_temperature 180
_cell_measurement_theta_max 26.05
_cell_measurement_theta_min 1.65
_cell_measurement_wavelength 0.71073
_cell_volume 4312.1(15)
_computing_cell_refinement 'Stoe IPDS software (Stoe, 1996)'
_computing_data_collection 'Stoe IPDS software (Stoe, 1996)'
_computing_data_reduction 'XRED (Stoe, 1.08, 1996)'
_computing_molecular_graphics 'Ortep-3 for Windows (Farrugia, 1997)'
_computing_publication_material 'WinGX publication routines (Farrugia, 1999)'
_computing_structure_refinement 'SHELXL-97 (Sheldrick, 1997)'
_computing_structure_solution 'SIR92 (Giacovazzo et al, 1993)'
_diffrn_ambient_temperature 180
_diffrn_measured_fraction_theta_full 0.985
_diffrn_measured_fraction_theta_max 0.985
_diffrn_measurement_device 'Stoe IPDS'
_diffrn_measurement_method \f
_diffrn_radiation_monochromator graphite
_diffrn_radiation_source 'fine-focus sealed tube'
_diffrn_radiation_type MoK\a
_diffrn_radiation_wavelength 0.71073
_diffrn_reflns_av_R_equivalents 0.0749
_diffrn_reflns_av_unetI/netI 0.0419
_diffrn_reflns_limit_h_max 33
_diffrn_reflns_limit_h_min -33
_diffrn_reflns_limit_k_max 12
_diffrn_reflns_limit_k_min -12
_diffrn_reflns_limit_l_max 20
_diffrn_reflns_limit_l_min -20
_diffrn_reflns_number 20697
_diffrn_reflns_theta_full 26.16
_diffrn_reflns_theta_max 26.16
_diffrn_reflns_theta_min 2.19
_diffrn_standards_decay_% 0.1
_diffrn_standards_interval_time 4
_diffrn_standards_number 200
_exptl_absorpt_coefficient_mu 0.544
_exptl_absorpt_correction_T_max 0.936
_exptl_absorpt_correction_T_min 0.829
_exptl_absorpt_correction_type refdelf
_exptl_absorpt_process_details
;
        (See: Walker, N. & Stuart, D. (1983) Acta Cryst. A39, 158-166)
;
_exptl_crystal_colour yellow
_exptl_crystal_density_diffrn 1.444
_exptl_crystal_density_method 'not measured'
_exptl_crystal_description parallelepiped
_exptl_crystal_F_000 1888
_exptl_crystal_size_max 0.3
_exptl_crystal_size_mid 0.18
_exptl_crystal_size_min 0.12
_refine_diff_density_max 0.518
_refine_diff_density_min -0.925
_refine_diff_density_rms 0.095
_refine_ls_extinction_method none
_refine_ls_goodness_of_fit_ref 1.057
_refine_ls_hydrogen_treatment constr
_refine_ls_matrix_type full
_refine_ls_number_parameters 290
_refine_ls_number_reflns 4243
_refine_ls_number_restraints 30
_refine_ls_restrained_S_all 1.088
_refine_ls_R_factor_all 0.0463
_refine_ls_R_factor_gt 0.0384
_refine_ls_shift/su_max 0.007
_refine_ls_shift/su_mean 0
_refine_ls_structure_factor_coef Fsqd
_refine_ls_weighting_details 'calc w=1/[\s^2^(Fo^2^)+(0.0743P)^2^+0.0000P] where P=(Fo^2^+2Fc^2^)/3'
_refine_ls_weighting_scheme calc
_refine_ls_wR_factor_gt 0.1045
_refine_ls_wR_factor_ref 0.1084
_reflns_number_gt 3542
_reflns_number_total 4243
_reflns_threshold_expression >2\s(I)
_cod_data_source_file om700261m-file003.cif
_cod_data_source_block (2)
_cod_original_cell_volume 4312.1(14)
_cod_database_code 4073332

loop_
_symmetry_equiv_pos_as_xyz
'x, y, z'
'-x, y, -z+1/2'
'x+1/2, y+1/2, z'
'-x+1/2, y+1/2, -z+1/2'
'-x, -y, -z'
'x, -y, z-1/2'
'-x+1/2, -y+1/2, -z'
'x+1/2, -y+1/2, z-1/2'

loop_
_atom_site_label
_atom_site_type_symbol
_atom_site_fract_x
_atom_site_fract_y
_atom_site_fract_z
_atom_site_U_iso_or_equiv
_atom_site_adp_type
_atom_site_occupancy
_atom_site_symmetry_multiplicity
_atom_site_calc_flag
_atom_site_refinement_flags
_atom_site_disorder_assembly
_atom_site_disorder_group
Zr1 Zr 0.317174(8) 0.18475(3) 0.047573(15) 0.01877(12) Uani 1 1 d . . .
N1 N 0.23174(8) 0.1371(2) 0.02729(14) 0.0195(5) Uani 1 1 d . . .
F1A F -0.01453(13) -0.1003(7) 0.0499(4) 0.0946(17) Uani 0.767(8) 1 d PU A 1
F2A F 0.01089(19) -0.2975(6) 0.0366(4) 0.0923(17) Uani 0.767(8) 1 d PU A 1
F3A F 0.02016(18) -0.2082(6) 0.1599(3) 0.0717(14) Uani 0.767(8) 1 d PU A 1
F1B F -0.0099(6) -0.177(3) 0.0173(13) 0.092(3) Uani 0.233(8) 1 d PU A 2
F2B F 0.0317(6) -0.3313(18) 0.0917(15) 0.093(3) Uani 0.233(8) 1 d PU A 2
F3B F 0.0092(6) -0.158(2) 0.1391(15) 0.084(3) Uani 0.233(8) 1 d PU A 2
C1 C 0.39150(11) 0.0828(3) 0.0016(2) 0.0316(7) Uani 1 1 d . . .
H1 H 0.4244 0.061 0.0382 0.038 Uiso 1 1 calc R . .
C2 C 0.35204(12) -0.0084(3) -0.0269(2) 0.0318(7) Uani 1 1 d . . .
H2 H 0.3522 -0.1038 -0.0118 0.038 Uiso 1 1 calc R . .
C3 C 0.31474(11) 0.0557(3) -0.08752(19) 0.0282(6) Uani 1 1 d . . .
H3 H 0.2848 0.0124 -0.1223 0.034 Uiso 1 1 calc R . .
C4 C 0.33233(11) 0.1863(3) -0.09942(19) 0.0264(6) Uani 1 1 d . . .
H4 H 0.3168 0.2485 -0.1441 0.032 Uiso 1 1 calc R . .
C5 C 0.37937(11) 0.2044(3) -0.0433(2) 0.0285(6) Uani 1 1 d . . .
H5 H 0.4026 0.2798 -0.0435 0.034 Uiso 1 1 calc R . .
C6 C 0.38686(11) 0.2221(3) 0.1775(2) 0.0309(7) Uani 1 1 d . . .
H6 H 0.4195 0.1749 0.1911 0.037 Uiso 1 1 calc R . .
C7 C 0.34385(13) 0.1894(3) 0.20822(19) 0.0306(7) Uani 1 1 d . . .
H7 H 0.3411 0.1144 0.2456 0.037 Uiso 1 1 calc R . .
C8 C 0.30790(12) 0.2926(3) 0.18393(19) 0.0288(6) Uani 1 1 d . . .
H8 H 0.2761 0.3023 0.2024 0.035 Uiso 1 1 calc R . .
C9 C 0.32945(11) 0.3904(3) 0.14074(18) 0.0257(6) Uani 1 1 d . . .
H9 H 0.3153 0.4799 0.1248 0.031 Uiso 1 1 calc R . .
C10 C 0.37783(11) 0.3468(3) 0.1362(2) 0.0280(6) Uani 1 1 d . . .
H10 H 0.4033 0.4011 0.1171 0.034 Uiso 1 1 d . . .
C11 C 0.21948(10) 0.0260(3) 0.05791(16) 0.0203(5) Uani 1 1 d . . .
C12 C 0.16620(10) -0.0209(3) 0.05896(18) 0.0222(6) Uani 1 1 d . . .
C13 C 0.13731(11) -0.0960(3) -0.0049(2) 0.0285(6) Uani 1 1 d . . .
H13 H 0.149 -0.1107 -0.0531 0.034 Uiso 1 1 calc R . .
C14 C 0.09111(12) -0.1498(3) 0.0015(2) 0.0329(7) Uani 1 1 d . . .
H14 H 0.0716 -0.1983 -0.0426 0.039 Uiso 1 1 calc R . .
C15 C 0.07410(11) -0.1308(3) 0.0743(2) 0.0334(7) Uani 1 1 d . A .
C16 C 0.10332(11) -0.0607(3) 0.1401(2) 0.0305(6) Uani 1 1 d . . .
H16 H 0.0924 -0.05 0.1894 0.037 Uiso 1 1 calc R . .
C17 C 0.14919(11) -0.0061(3) 0.13237(19) 0.0274(6) Uani 1 1 d . . .
H17 H 0.1689 0.0411 0.1768 0.033 Uiso 1 1 calc R . .
C18 C 0.25909(10) -0.0690(3) 0.10127(17) 0.0212(5) Uani 1 1 d . . .
C19 C 0.24791(11) -0.1926(3) 0.13419(19) 0.0263(6) Uani 1 1 d . . .
H19 H 0.2144 -0.2202 0.1274 0.032 Uiso 1 1 calc R . .
C20 C 0.28681(11) -0.2732(3) 0.17672(19) 0.0267(6) Uani 1 1 d . . .
H20 H 0.2796 -0.3552 0.1987 0.032 Uiso 1 1 calc R . .
C21 C 0.33672(11) -0.2314(3) 0.18654(18) 0.0277(6) Uani 1 1 d . . .
H21 H 0.363 -0.2842 0.2164 0.033 Uiso 1 1 calc R . .
C22 C 0.34729(11) -0.1109(3) 0.15183(19) 0.0275(6) Uani 1 1 d . . .
H22 H 0.381 -0.0859 0.1575 0.033 Uiso 1 1 calc R . .
C23 C 0.30931(10) -0.0252(3) 0.10867(18) 0.0230(6) Uani 1 1 d . . .
C24 C 0.02398(15) -0.1869(5) 0.0800(3) 0.0546(11) Uani 1 1 d . . .

loop_
_atom_site_aniso_label
_atom_site_aniso_U_11
_atom_site_aniso_U_22
_atom_site_aniso_U_33
_atom_site_aniso_U_23
_atom_site_aniso_U_13
_atom_site_aniso_U_12
Zr1 0.01597(16) 0.02098(17) 0.01930(17) 0.00067(10) 0.00391(11) -0.00020(9)
N1 0.0175(10) 0.0213(11) 0.0193(11) 0.0017(9) 0.0036(9) 0.0000(8)
F1A 0.0260(15) 0.130(4) 0.127(4) 0.046(3) 0.0138(19) -0.002(2)
F2A 0.066(3) 0.110(4) 0.103(4) -0.021(3) 0.025(2) -0.065(3)
F3A 0.041(2) 0.119(4) 0.056(2) 0.031(2) 0.0123(17) -0.029(2)
F1B 0.041(4) 0.122(5) 0.110(5) 0.008(5) 0.012(4) -0.037(4)
F2B 0.061(6) 0.099(6) 0.124(7) -0.006(6) 0.029(5) -0.053(5)
F3B 0.035(4) 0.129(6) 0.092(5) 0.025(5) 0.021(4) -0.017(4)
C1 0.0245(13) 0.0407(18) 0.0321(16) 0.0031(14) 0.0115(12) 0.0097(12)
C2 0.0387(16) 0.0262(15) 0.0350(17) -0.0020(13) 0.0177(14) 0.0073(12)
C3 0.0309(14) 0.0300(15) 0.0265(15) -0.0046(13) 0.0123(12) -0.0006(12)
C4 0.0291(14) 0.0309(15) 0.0217(15) 0.0012(12) 0.0108(12) 0.0038(11)
C5 0.0222(13) 0.0350(16) 0.0312(16) 0.0022(13) 0.0120(12) 0.0004(11)
C6 0.0250(14) 0.0355(16) 0.0269(16) -0.0025(13) -0.0052(12) 0.0013(12)
C7 0.0412(17) 0.0299(16) 0.0181(15) 0.0011(12) 0.0010(13) -0.0027(12)
C8 0.0327(15) 0.0342(16) 0.0195(15) -0.0051(12) 0.0064(12) -0.0034(12)
C9 0.0292(14) 0.0239(14) 0.0232(14) -0.0044(11) 0.0044(11) -0.0013(11)
C10 0.0226(13) 0.0308(15) 0.0283(16) -0.0051(13) 0.0012(12) -0.0068(11)
C11 0.0222(12) 0.0228(13) 0.0163(13) -0.0035(10) 0.0050(10) -0.0013(10)
C12 0.0192(12) 0.0237(13) 0.0231(14) 0.0034(11) 0.0038(10) 0.0015(10)
C13 0.0300(14) 0.0261(14) 0.0300(16) 0.0010(12) 0.0080(12) -0.0003(12)
C14 0.0272(14) 0.0328(16) 0.0342(17) 0.0019(14) -0.0023(13) -0.0099(13)
C15 0.0218(14) 0.0374(17) 0.0401(19) 0.0098(15) 0.0054(13) -0.0051(13)
C16 0.0259(13) 0.0348(16) 0.0327(16) 0.0059(14) 0.0101(12) -0.0019(12)
C17 0.0253(13) 0.0299(15) 0.0262(15) 0.0025(12) 0.0044(11) -0.0025(12)
C18 0.0227(13) 0.0219(13) 0.0189(13) 0.0004(11) 0.0046(10) -0.0007(10)
C19 0.0265(13) 0.0270(15) 0.0255(15) -0.0011(12) 0.0066(12) -0.0027(11)
C20 0.0346(15) 0.0203(13) 0.0256(15) 0.0019(12) 0.0079(12) 0.0023(11)
C21 0.0313(14) 0.0284(15) 0.0227(15) 0.0021(12) 0.0042(12) 0.0052(12)
C22 0.0228(13) 0.0289(15) 0.0302(16) 0.0016(12) 0.0049(12) -0.0001(11)
C23 0.0250(13) 0.0215(13) 0.0227(14) 0.0018(11) 0.0059(11) -0.0009(10)
C24 0.0348(19) 0.076(3) 0.052(3) 0.015(2) 0.0075(18) -0.0209(19)

loop_
_atom_type_symbol
_atom_type_description
_atom_type_scat_dispersion_real
_atom_type_scat_dispersion_imag
_atom_type_scat_source
C C 0.0033 0.0016 'International Tables Vol C Tables 4.2.6.8 and 6.1.1.4'
H H 0 0 'International Tables Vol C Tables 4.2.6.8 and 6.1.1.4'
N N 0.0061 0.0033 'International Tables Vol C Tables 4.2.6.8 and 6.1.1.4'
F F 0.0171 0.0103 'International Tables Vol C Tables 4.2.6.8 and 6.1.1.4'
Zr Zr -2.9673 0.5597 'International Tables Vol C Tables 4.2.6.8 and 6.1.1.4'

loop_
_geom_angle_atom_site_label_1
_geom_angle_atom_site_label_2
_geom_angle_atom_site_label_3
_geom_angle
_geom_angle_site_symmetry_1
_geom_angle_site_symmetry_3
N1 Zr1 C23 72.21(9) . .
N1 Zr1 N1 69.93(9) . 7
C23 Zr1 N1 142.14(8) . 7
N1 Zr1 C5 135.83(10) . .
C23 Zr1 C5 117.68(10) . .
N1 Zr1 C5 90.16(9) 7 .
N1 Zr1 C10 135.68(9) . .
C23 Zr1 C10 115.54(10) . .
N1 Zr1 C10 92.13(10) 7 .
C5 Zr1 C10 81.83(10) . .
N1 Zr1 C1 135.72(10) . .
C23 Zr1 C1 85.84(10) . .
N1 Zr1 C1 122.13(9) 7 .
C5 Zr1 C1 32.76(10) . .
C10 Zr1 C1 88.36(11) . .
N1 Zr1 C9 104.06(9) . .
C23 Zr1 C9 118.05(10) . .
N1 Zr1 C9 72.20(9) 7 .
C5 Zr1 C9 106.61(10) . .
C10 Zr1 C9 32.13(9) . .
C1 Zr1 C9 120.21(10) . .
N1 Zr1 C6 132.87(9) . .
C23 Zr1 C6 83.75(10) . .
N1 Zr1 C6 123.17(10) 7 .
C5 Zr1 C6 91.18(11) . .
C10 Zr1 C6 32.34(11) . .
C1 Zr1 C6 79.69(11) . .
C9 Zr1 C6 53.18(10) . .
N1 Zr1 C4 103.62(9) . .
C23 Zr1 C4 117.57(10) . .
N1 Zr1 C4 72.16(9) 7 .
C5 Zr1 C4 32.33(10) . .
C10 Zr1 C4 108.85(10) . .
C1 Zr1 C4 53.43(10) . .
C9 Zr1 C4 122.96(9) . .
C6 Zr1 C4 123.48(10) . .
N1 Zr1 C8 85.33(9) . .
C23 Zr1 C8 87.69(10) . .
N1 Zr1 C8 89.38(9) 7 .
C5 Zr1 C8 135.05(10) . .
C10 Zr1 C8 53.28(10) . .
C1 Zr1 C8 132.74(11) . .
C9 Zr1 C8 32.13(10) . .
C6 Zr1 C8 53.07(10) . .
C4 Zr1 C8 154.65(10) . .
N1 Zr1 C3 86.77(9) . .
C23 Zr1 C3 86.56(10) . .
N1 Zr1 C3 91.20(9) 7 .
C5 Zr1 C3 53.58(10) . .
C10 Zr1 C3 135.29(10) . .
C1 Zr1 C3 53.18(11) . .
C9 Zr1 C3 155.02(10) . .
C6 Zr1 C3 132.44(10) . .
C4 Zr1 C3 32.11(10) . .
C8 Zr1 C3 171.36(10) . .
N1 Zr1 C2 103.97(9) . .
C23 Zr1 C2 67.62(10) . .
N1 Zr1 C2 121.98(10) 7 .
C5 Zr1 C2 53.33(10) . .
C10 Zr1 C2 119.54(10) . .
C1 Zr1 C2 31.89(11) . .
C9 Zr1 C2 151.68(10) . .
C6 Zr1 C2 103.22(11) . .
C4 Zr1 C2 52.75(10) . .
C8 Zr1 C2 148.64(11) . .
C3 Zr1 C2 31.73(10) . .
C11 N1 Zr1 117.23(18) . .
C11 N1 Zr1 132.70(18) . 7
Zr1 N1 Zr1 110.07(9) . 7
C2 C1 C5 108.0(3) . .
C2 C1 Zr1 76.14(17) . .
C5 C1 Zr1 72.94(16) . .
C1 C2 C3 108.4(3) . .
C1 C2 Zr1 71.97(17) . .
C3 C2 Zr1 73.56(17) . .
C2 C3 C4 107.8(3) . .
C2 C3 Zr1 74.71(17) . .
C4 C3 Zr1 73.53(17) . .
C5 C4 C3 108.1(3) . .
C5 C4 Zr1 72.07(17) . .
C3 C4 Zr1 74.35(16) . .
C4 C5 C1 107.6(3) . .
C4 C5 Zr1 75.60(16) . .
C1 C5 Zr1 74.30(16) . .
C10 C6 C7 108.1(3) . .
C10 C6 Zr1 72.96(17) . .
C7 C6 Zr1 75.66(17) . .
C8 C7 C6 107.7(3) . .
C8 C7 Zr1 72.96(18) . .
C6 C7 Zr1 72.41(18) . .
C9 C8 C7 108.0(3) . .
C9 C8 Zr1 73.19(16) . .
C7 C8 Zr1 75.20(18) . .
C10 C9 C8 108.3(3) . .
C10 C9 Zr1 73.29(17) . .
C8 C9 Zr1 74.68(17) . .
C9 C10 C6 108.0(3) . .
C9 C10 Zr1 74.57(17) . .
C6 C10 Zr1 74.70(17) . .
N1 C11 C18 120.8(2) . .
N1 C11 C12 126.6(2) . .
C18 C11 C12 112.5(2) . .
C13 C12 C17 118.5(2) . .
C13 C12 C11 122.2(2) . .
C17 C12 C11 118.6(2) . .
C12 C13 C14 121.0(3) . .
C13 C14 C15 119.6(3) . .
C16 C15 C14 120.2(3) . .
C16 C15 C24 120.6(3) . .
C14 C15 C24 119.2(3) . .
C15 C16 C17 119.5(3) . .
C16 C17 C12 121.1(3) . .
C19 C18 C23 121.8(3) . .
C19 C18 C11 123.2(2) . .
C23 C18 C11 115.1(2) . .
C20 C19 C18 119.8(3) . .
C19 C20 C21 119.7(3) . .
C22 C21 C20 119.9(3) . .
C21 C22 C23 122.7(3) . .
C22 C23 C18 116.1(3) . .
C22 C23 Zr1 129.2(2) . .
C18 C23 Zr1 114.70(19) . .
F3B C24 F1B 110.7(13) . .
F3B C24 F2A 123.7(11) . .
F1B C24 F2A 63.2(11) . .
F3B C24 F1A 76.8(10) . .
F2A C24 F1A 104.0(5) . .
F1B C24 F3A 128.7(9) . .
F2A C24 F3A 109.0(4) . .
F1A C24 F3A 103.4(5) . .
F3B C24 F2B 101.2(13) . .
F1B C24 F2B 104.5(13) . .
F1A C24 F2B 138.6(7) . .
F3A C24 F2B 76.1(9) . .
F3B C24 C15 116.7(10) . .
F1B C24 C15 115.9(8) . .
F2A C24 C15 114.6(4) . .
F1A C24 C15 112.0(4) . .
F3A C24 C15 112.9(4) . .
F2B C24 C15 105.7(6) . .

loop_
_geom_bond_atom_site_label_1
_geom_bond_atom_site_label_2
_geom_bond_distance
_geom_bond_site_symmetry_2
Zr1 N1 2.309(2) .
Zr1 C23 2.347(3) .
Zr1 N1 2.380(2) 7
Zr1 C5 2.500(3) .
Zr1 C10 2.516(3) .
Zr1 C1 2.517(3) .
Zr1 C9 2.532(3) .
Zr1 C6 2.538(3) .
Zr1 C4 2.545(3) .
Zr1 C8 2.551(3) .
Zr1 C3 2.555(3) .
Zr1 C2 2.570(3) .
N1 C11 1.288(4) .
N1 Zr1 2.380(2) 7
F1A C24 1.356(7) .
F2A C24 1.315(7) .
F3A C24 1.359(7) .
F1B C24 1.22(2) .
F2B C24 1.456(19) .
F3B C24 1.17(2) .
C1 C2 1.398(5) .
C1 C5 1.415(5) .
C2 C3 1.401(5) .
C3 C4 1.411(4) .
C4 C5 1.405(4) .
C6 C10 1.408(5) .
C6 C7 1.408(5) .
C7 C8 1.408(5) .
C8 C9 1.407(4) .
C9 C10 1.397(4) .
C11 C18 1.484(4) .
C11 C12 1.519(4) .
C12 C13 1.379(4) .
C12 C17 1.395(4) .
C13 C14 1.386(4) .
C14 C15 1.391(5) .
C15 C16 1.377(5) .
C15 C24 1.489(4) .
C16 C17 1.387(4) .
C18 C19 1.403(4) .
C18 C23 1.406(4) .
C19 C20 1.380(4) .
C20 C21 1.387(4) .
C21 C22 1.385(4) .
C22 C23 1.398(4) .
